data_4077412
loop_
_publ_author_name
'Setaka, Wataru'
'Sakamoto, Kenkichi'
'Kira, Mitsuo'
'Power, Philip P.'

_publ_section_title
;
 Synthesis and Structure of Stable Tri-tert-butylgermyl-Substituted
 Stannylene and Germylene
;
_journal_issue 22
_journal_name_full Organometallics
_journal_page_first 4460
_journal_paper_doi 10.1021/om010591h
_journal_volume 20
_journal_year 2001
_chemical_formula_sum 'C42 H62 Ge Sn'
_chemical_formula_weight 758.20
_chemical_name_systematic
;
  ?
;
_space_group_IT_number 2
_symmetry_cell_setting triclinic
_symmetry_space_group_name_Hall '-P 1'
_symmetry_space_group_name_H-M 'P -1'
_atom_sites_solution_hydrogens geom
_atom_sites_solution_primary direct
_atom_sites_solution_secondary difmap
_audit_creation_method SHELXL-97
_cell_angle_alpha 91.260(2)
_cell_angle_beta 95.308(2)
_cell_angle_gamma 94.727(3)
_cell_formula_units_Z 4
_cell_length_a 11.5028(16)
_cell_length_b 15.748(2)
_cell_length_c 21.351(3)
_cell_measurement_temperature 120(2)
_cell_volume 3836.3(9)
_computing_structure_refinement 'SHELXL-97 (Sheldrick, 1997)'
_computing_structure_solution 'SHELXS-97 (Sheldrick, 1990)'
_diffrn_ambient_temperature 120(2)
_diffrn_measured_fraction_theta_full 0.980
_diffrn_measured_fraction_theta_max 0.980
_diffrn_radiation_monochromator graphite
_diffrn_radiation_source 'fine-focus sealed tube'
_diffrn_radiation_type MoK\a
_diffrn_radiation_wavelength 0.71073
_diffrn_reflns_av_R_equivalents 0.0340
_diffrn_reflns_av_sigmaI/netI 0.0851
_diffrn_reflns_limit_h_max 14
_diffrn_reflns_limit_h_min -14
_diffrn_reflns_limit_k_max 19
_diffrn_reflns_limit_k_min -14
_diffrn_reflns_limit_l_max 26
_diffrn_reflns_limit_l_min -26
_diffrn_reflns_number 22726
_diffrn_reflns_theta_full 26.50
_diffrn_reflns_theta_max 26.50
_diffrn_reflns_theta_min 1.59
_exptl_absorpt_coefficient_mu 1.461
_exptl_crystal_density_diffrn 1.313
_exptl_crystal_density_method 'not measured'
_exptl_crystal_F_000 1584
_exptl_crystal_size_max 0.5
_exptl_crystal_size_mid 0.2
_exptl_crystal_size_min 0.2
_refine_diff_density_max 1.276
_refine_diff_density_min -0.561
_refine_diff_density_rms 0.113
_refine_ls_extinction_method none
_refine_ls_goodness_of_fit_ref 0.934
_refine_ls_hydrogen_treatment mixed
_refine_ls_matrix_type full
_refine_ls_number_parameters 793
_refine_ls_number_reflns 15601
_refine_ls_number_restraints 0
_refine_ls_restrained_S_all 0.934
_refine_ls_R_factor_all 0.0841
_refine_ls_R_factor_gt 0.0486
_refine_ls_shift/su_max 0.002
_refine_ls_shift/su_mean 0.000
_refine_ls_structure_factor_coef Fsqd
_refine_ls_weighting_details 'calc w=1/[\s^2^(Fo^2^)+(0.0621P)^2^+0.0000P] where P=(Fo^2^+2Fc^2^)/3'
_refine_ls_weighting_scheme calc
_refine_ls_wR_factor_gt 0.1124
_refine_ls_wR_factor_ref 0.1228
_reflns_number_gt 10254
_reflns_number_total 15601
_reflns_threshold_expression >2sigma(I)
_cod_data_source_file om010591h.cif
_cod_data_source_block sgd1
_cod_original_cell_volume 3836.5(9)
_cod_original_sg_symbol_H-M P-1
_cod_database_code 4077412

loop_
_symmetry_equiv_pos_as_xyz
'x, y, z'
'-x, -y, -z'

loop_
_atom_site_label
_atom_site_type_symbol
_atom_site_fract_x
_atom_site_fract_y
_atom_site_fract_z
_atom_site_U_iso_or_equiv
_atom_site_adp_type
_atom_site_occupancy
_atom_site_symmetry_multiplicity
_atom_site_calc_flag
_atom_site_refinement_flags
Sn1 Sn 0.77639(3) 0.23584(2) 0.153313(15) 0.02400(9) Uani 1 1 d .
Ge1 Ge 0.55475(5) 0.28340(4) 0.14354(3) 0.02865(14) Uani 1 1 d .
C1 C 0.8874(4) 0.2243(3) 0.0745(2) 0.0254(11) Uani 1 1 d .
C2 C 0.9070(5) 0.1439(3) 0.0498(2) 0.0303(12) Uani 1 1 d .
C3 C 0.9806(5) 0.1390(4) 0.0022(3) 0.0424(15) Uani 1 1 d .
H3A H 0.9912 0.0849 -0.0159 0.051 Uiso 1 1 calc R
C4 C 1.0384(6) 0.2107(4) -0.0192(3) 0.0540(18) Uani 1 1 d .
H4A H 1.0891 0.2061 -0.0516 0.065 Uiso 1 1 calc R
C5 C 1.0224(6) 0.2886(4) 0.0063(3) 0.0476(16) Uani 1 1 d .
H5A H 1.0634 0.3382 -0.0079 0.057 Uiso 1 1 calc R
C6 C 0.9476(5) 0.2962(3) 0.0527(2) 0.0320(12) Uani 1 1 d .
C7 C 0.8556(5) 0.0619(3) 0.0718(2) 0.0275(11) Uani 1 1 d .
C8 C 0.7458(5) 0.0261(3) 0.0470(2) 0.0323(12) Uani 1 1 d .
C9 C 0.7002(5) -0.0490(3) 0.0704(2) 0.0326(12) Uani 1 1 d .
H9A H 0.6236 -0.0713 0.0547 0.039 Uiso 1 1 calc R
C10 C 0.7612(5) -0.0928(3) 0.1154(2) 0.0334(12) Uani 1 1 d .
C11 C 0.8743(5) -0.0609(3) 0.1352(2) 0.0333(13) Uani 1 1 d .
H11A H 0.9201 -0.0925 0.1640 0.040 Uiso 1 1 calc R
C12 C 0.9236(5) 0.0157(3) 0.1145(2) 0.0322(12) Uani 1 1 d .
C13 C 0.6804(5) 0.0659(4) -0.0069(3) 0.0440(15) Uani 1 1 d .
H13A H 0.6055 0.0323 -0.0182 0.066 Uiso 1 1 calc R
H13B H 0.7270 0.0672 -0.0431 0.066 Uiso 1 1 calc R
H13C H 0.6658 0.1242 0.0052 0.066 Uiso 1 1 calc R
C14 C 0.7080(6) -0.1739(4) 0.1407(3) 0.0478(16) Uani 1 1 d .
H14A H 0.6277 -0.1862 0.1211 0.072 Uiso 1 1 calc R
H14B H 0.7068 -0.1675 0.1864 0.072 Uiso 1 1 calc R
H14C H 0.7548 -0.2210 0.1311 0.072 Uiso 1 1 calc R
C15 C 1.0464(5) 0.0467(4) 0.1377(3) 0.0419(14) Uani 1 1 d .
H15A H 1.0792 0.0058 0.1669 0.063 Uiso 1 1 calc R
H15B H 1.0469 0.1022 0.1594 0.063 Uiso 1 1 calc R
H15C H 1.0939 0.0525 0.1019 0.063 Uiso 1 1 calc R
C16 C 0.9394(4) 0.3847(3) 0.0784(2) 0.0258(11) Uani 1 1 d .
C17 C 0.8695(4) 0.4394(3) 0.0470(2) 0.0294(12) Uani 1 1 d .
C18 C 0.8601(4) 0.5199(3) 0.0728(2) 0.0322(12) Uani 1 1 d .
H18A H 0.8086 0.5565 0.0518 0.039 Uiso 1 1 calc R
C19 C 0.9236(5) 0.5477(3) 0.1281(2) 0.0322(12) Uani 1 1 d .
C20 C 1.0026(5) 0.4961(3) 0.1557(2) 0.0312(12) Uani 1 1 d .
H20A H 1.0516 0.5165 0.1921 0.037 Uiso 1 1 calc R
C21 C 1.0127(4) 0.4145(3) 0.1318(2) 0.0283(11) Uani 1 1 d .
C22 C 0.8115(5) 0.4173(4) -0.0185(2) 0.0413(14) Uani 1 1 d .
H22A H 0.8260 0.3589 -0.0304 0.062 Uiso 1 1 calc R
H22B H 0.8440 0.4569 -0.0484 0.062 Uiso 1 1 calc R
H22C H 0.7269 0.4217 -0.0190 0.062 Uiso 1 1 calc R
C23 C 0.9112(6) 0.6348(4) 0.1555(3) 0.0492(16) Uani 1 1 d .
H23A H 0.9624 0.6439 0.1948 0.074 Uiso 1 1 calc R
H23B H 0.8297 0.6392 0.1641 0.074 Uiso 1 1 calc R
H23C H 0.9334 0.6781 0.1255 0.074 Uiso 1 1 calc R
C24 C 1.1096(5) 0.3643(4) 0.1580(3) 0.0378(13) Uani 1 1 d .
H24A H 1.1512 0.3947 0.1951 0.057 Uiso 1 1 calc R
H24B H 1.1643 0.3572 0.1261 0.057 Uiso 1 1 calc R
H24C H 1.0769 0.3082 0.1700 0.057 Uiso 1 1 calc R
C25 C 0.5018(5) 0.3160(4) 0.0554(2) 0.0356(13) Uani 1 1 d .
C26 C 0.5488(6) 0.4069(4) 0.0436(3) 0.0493(16) Uani 1 1 d .
H26A H 0.5226 0.4219 0.0006 0.074 Uiso 1 1 calc R
H26B H 0.6347 0.4113 0.0491 0.074 Uiso 1 1 calc R
H26C H 0.5196 0.4462 0.0735 0.074 Uiso 1 1 calc R
C27 C 0.5519(5) 0.2583(4) 0.0073(3) 0.0414(14) Uani 1 1 d .
H27A H 0.5259 0.2746 -0.0354 0.062 Uiso 1 1 calc R
H27B H 0.5241 0.1988 0.0132 0.062 Uiso 1 1 calc R
H27C H 0.6377 0.2647 0.0135 0.062 Uiso 1 1 calc R
C28 C 0.3690(5) 0.3095(4) 0.0408(3) 0.0504(17) Uani 1 1 d .
H28A H 0.3494 0.3262 -0.0027 0.076 Uiso 1 1 calc R
H28B H 0.3349 0.3474 0.0697 0.076 Uiso 1 1 calc R
H28C H 0.3372 0.2506 0.0458 0.076 Uiso 1 1 calc R
C29 C 0.4516(5) 0.1826(4) 0.1694(3) 0.0358(13) Uani 1 1 d .
C30 C 0.4484(6) 0.1122(4) 0.1200(3) 0.0511(16) Uani 1 1 d .
H30A H 0.3988 0.0628 0.1321 0.077 Uiso 1 1 calc R
H30B H 0.5280 0.0959 0.1166 0.077 Uiso 1 1 calc R
H30C H 0.4163 0.1322 0.0794 0.077 Uiso 1 1 calc R
C31 C 0.4984(5) 0.1485(4) 0.2319(3) 0.0501(17) Uani 1 1 d .
H31A H 0.4463 0.0998 0.2428 0.075 Uiso 1 1 calc R
H31B H 0.5020 0.1934 0.2647 0.075 Uiso 1 1 calc R
H31C H 0.5771 0.1304 0.2285 0.075 Uiso 1 1 calc R
C32 C 0.3260(5) 0.2047(4) 0.1767(3) 0.0500(17) Uani 1 1 d .
H32A H 0.2795 0.1540 0.1893 0.075 Uiso 1 1 calc R
H32B H 0.2908 0.2240 0.1365 0.075 Uiso 1 1 calc R
H32C H 0.3274 0.2501 0.2089 0.075 Uiso 1 1 calc R
C33 C 0.5559(5) 0.3841(4) 0.2036(3) 0.0361(13) Uani 1 1 d .
C34 C 0.5755(5) 0.3552(4) 0.2712(3) 0.0456(15) Uani 1 1 d .
H34A H 0.5759 0.4044 0.3003 0.068 Uiso 1 1 calc R
H34B H 0.6509 0.3303 0.2774 0.068 Uiso 1 1 calc R
H34C H 0.5123 0.3125 0.2795 0.068 Uiso 1 1 calc R
C35 C 0.6545(5) 0.4512(4) 0.1919(3) 0.0495(16) Uani 1 1 d .
H35A H 0.6542 0.4997 0.2214 0.074 Uiso 1 1 calc R
H35B H 0.6426 0.4706 0.1487 0.074 Uiso 1 1 calc R
H35C H 0.7299 0.4263 0.1981 0.074 Uiso 1 1 calc R
C36 C 0.4396(5) 0.4251(4) 0.1967(3) 0.0477(16) Uani 1 1 d .
H36A H 0.4431 0.4736 0.2266 0.071 Uiso 1 1 calc R
H36B H 0.3759 0.3831 0.2053 0.071 Uiso 1 1 calc R
H36C H 0.4253 0.4450 0.1537 0.071 Uiso 1 1 calc R
C37 C 0.7920(5) 0.1271(3) 0.2123(2) 0.0304(12) Uani 1 1 d .
H37A H 0.7227 0.0854 0.2041 0.037 Uiso 1 1 calc R
H37B H 0.8634 0.0985 0.2053 0.037 Uiso 1 1 calc R
C38 C 0.7994(4) 0.1645(4) 0.2774(2) 0.0312(12) Uani 1 1 d .
C39 C 0.8398(4) 0.2451(4) 0.2886(2) 0.0301(12) Uani 1 1 d .
C40 C 0.8757(5) 0.2986(3) 0.2353(2) 0.0300(12) Uani 1 1 d .
H40A H 0.9610 0.2991 0.2319 0.036 Uiso 1 1 calc R
H40B H 0.8550 0.3579 0.2407 0.036 Uiso 1 1 calc R
C41 C 0.7642(5) 0.1046(4) 0.3281(2) 0.0404(14) Uani 1 1 d .
H41A H 0.7722 0.1356 0.3687 0.061 Uiso 1 1 calc R
H41B H 0.8150 0.0575 0.3302 0.061 Uiso 1 1 calc R
H41C H 0.6825 0.0818 0.3181 0.061 Uiso 1 1 calc R
C42 C 0.8605(5) 0.2885(4) 0.3523(2) 0.0440(15) Uani 1 1 d .
H42A H 0.8345 0.2492 0.3841 0.066 Uiso 1 1 calc R
H42B H 0.8163 0.3391 0.3527 0.066 Uiso 1 1 calc R
H42C H 0.9442 0.3057 0.3616 0.066 Uiso 1 1 calc R
Sn2 Sn 0.23497(3) 0.74388(2) 0.353294(15) 0.02509(9) Uani 1 1 d .
Ge2 Ge 0.46034(5) 0.76349(3) 0.40241(3) 0.02801(14) Uani 1 1 d .
C43 C 0.0901(4) 0.7333(3) 0.4137(2) 0.0233(10) Uani 1 1 d .
C44 C 0.0569(4) 0.6566(3) 0.4422(2) 0.0263(11) Uani 1 1 d .
C45 C -0.0236(4) 0.6532(3) 0.4860(2) 0.0287(11) Uani 1 1 d .
H45A H -0.0446 0.6003 0.5042 0.034 Uiso 1 1 calc R
C46 C -0.0739(4) 0.7244(4) 0.5038(2) 0.0315(12) Uani 1 1 d .
H46A H -0.1267 0.7216 0.5355 0.038 Uiso 1 1 calc R
C47 C -0.0475(4) 0.7998(3) 0.4755(2) 0.0288(12) Uani 1 1 d .
H47A H -0.0850 0.8488 0.4865 0.035 Uiso 1 1 calc R
C48 C 0.0334(4) 0.8058(3) 0.4308(2) 0.0266(11) Uani 1 1 d .
C49 C 0.1028(4) 0.5747(3) 0.4215(2) 0.0254(11) Uani 1 1 d .
C50 C 0.1847(4) 0.5339(3) 0.4601(2) 0.0262(11) Uani 1 1 d .
C51 C 0.2325(4) 0.4644(3) 0.4363(2) 0.0307(12) Uani 1 1 d .
H51A H 0.2915 0.4388 0.4616 0.037 Uiso 1 1 calc R
C52 C 0.1975(5) 0.4307(3) 0.3765(2) 0.0311(12) Uani 1 1 d .
C53 C 0.1063(5) 0.4647(3) 0.3428(2) 0.0320(12) Uani 1 1 d .
H53A H 0.0755 0.4385 0.3036 0.038 Uiso 1 1 calc R
C54 C 0.0578(4) 0.5359(3) 0.3639(2) 0.0287(11) Uani 1 1 d .
C55 C 0.2117(5) 0.5601(3) 0.5284(2) 0.0333(12) Uani 1 1 d .
H55A H 0.2703 0.5247 0.5480 0.050 Uiso 1 1 calc R
H55B H 0.1400 0.5526 0.5499 0.050 Uiso 1 1 calc R
H55C H 0.2424 0.6201 0.5319 0.050 Uiso 1 1 calc R
C56 C 0.2552(5) 0.3579(3) 0.3502(3) 0.0405(14) Uani 1 1 d .
H56A H 0.2191 0.3428 0.3076 0.061 Uiso 1 1 calc R
H56B H 0.2456 0.3087 0.3771 0.061 Uiso 1 1 calc R
H56C H 0.3389 0.3745 0.3487 0.061 Uiso 1 1 calc R
C57 C -0.0464(5) 0.5675(4) 0.3268(2) 0.0363(13) Uani 1 1 d .
H57A H -0.0653 0.5328 0.2880 0.054 Uiso 1 1 calc R
H57B H -0.0284 0.6271 0.3163 0.054 Uiso 1 1 calc R
H57C H -0.1136 0.5633 0.3520 0.054 Uiso 1 1 calc R
C58 C 0.0522(4) 0.8896(3) 0.4020(2) 0.0246(11) Uani 1 1 d .
C59 C 0.1207(4) 0.9567(3) 0.4348(2) 0.0302(12) Uani 1 1 d .
C60 C 0.1388(5) 1.0335(3) 0.4053(3) 0.0327(12) Uani 1 1 d .
H60A H 0.1890 1.0780 0.4266 0.039 Uiso 1 1 calc R
C61 C 0.0861(5) 1.0476(3) 0.3458(3) 0.0332(12) Uani 1 1 d .
C62 C 0.0135(5) 0.9824(4) 0.3165(2) 0.0339(12) Uani 1 1 d .
H62A H -0.0253 0.9918 0.2764 0.041 Uiso 1 1 calc R
C63 C -0.0057(4) 0.9041(3) 0.3426(2) 0.0297(12) Uani 1 1 d .
C64 C 0.1683(5) 0.9501(4) 0.5023(2) 0.0391(14) Uani 1 1 d .
H64A H 0.2136 1.0035 0.5165 0.059 Uiso 1 1 calc R
H64B H 0.2191 0.9031 0.5059 0.059 Uiso 1 1 calc R
H64C H 0.1032 0.9393 0.5284 0.059 Uiso 1 1 calc R
C65 C 0.1081(6) 1.1315(4) 0.3156(3) 0.0480(16) Uani 1 1 d .
H65A H 0.0638 1.1303 0.2741 0.072 Uiso 1 1 calc R
H65B H 0.1920 1.1422 0.3109 0.072 Uiso 1 1 calc R
H65C H 0.0831 1.1770 0.3420 0.072 Uiso 1 1 calc R
C66 C -0.0886(5) 0.8366(4) 0.3096(2) 0.0363(13) Uani 1 1 d .
H66A H -0.1204 0.8575 0.2692 0.054 Uiso 1 1 calc R
H66B H -0.1528 0.8220 0.3356 0.054 Uiso 1 1 calc R
H66C H -0.0473 0.7858 0.3023 0.054 Uiso 1 1 calc R
C67 C 0.4744(4) 0.7577(4) 0.4968(3) 0.0343(13) Uani 1 1 d .
C68 C 0.4720(5) 0.6664(4) 0.5168(3) 0.0489(16) Uani 1 1 d .
H68A H 0.4789 0.6649 0.5629 0.073 Uiso 1 1 calc R
H68B H 0.5375 0.6395 0.5008 0.073 Uiso 1 1 calc R
H68C H 0.3979 0.6355 0.4999 0.073 Uiso 1 1 calc R
C69 C 0.3715(5) 0.7969(4) 0.5227(3) 0.0442(15) Uani 1 1 d .
H69A H 0.3787 0.7938 0.5687 0.066 Uiso 1 1 calc R
H69B H 0.2981 0.7654 0.5054 0.066 Uiso 1 1 calc R
H69C H 0.3714 0.8566 0.5108 0.066 Uiso 1 1 calc R
C70 C 0.5860(5) 0.8039(4) 0.5290(3) 0.0450(15) Uani 1 1 d .
H70A H 0.5867 0.7983 0.5747 0.067 Uiso 1 1 calc R
H70B H 0.5889 0.8643 0.5188 0.067 Uiso 1 1 calc R
H70C H 0.6542 0.7788 0.5144 0.067 Uiso 1 1 calc R
C71 C 0.5454(5) 0.6698(4) 0.3650(3) 0.0386(14) Uani 1 1 d .
C72 C 0.5539(5) 0.6834(4) 0.2961(3) 0.0528(17) Uani 1 1 d .
H72A H 0.5950 0.6378 0.2784 0.079 Uiso 1 1 calc R
H72B H 0.5972 0.7386 0.2905 0.079 Uiso 1 1 calc R
H72C H 0.4749 0.6829 0.2743 0.079 Uiso 1 1 calc R
C73 C 0.4799(5) 0.5826(4) 0.3729(3) 0.0551(18) Uani 1 1 d .
H73A H 0.5219 0.5380 0.3544 0.083 Uiso 1 1 calc R
H73B H 0.4006 0.5814 0.3517 0.083 Uiso 1 1 calc R
H73C H 0.4755 0.5725 0.4178 0.083 Uiso 1 1 calc R
C74 C 0.6682(5) 0.6683(4) 0.3984(3) 0.0473(16) Uani 1 1 d .
H74A H 0.7082 0.6229 0.3797 0.071 Uiso 1 1 calc R
H74B H 0.6628 0.6579 0.4431 0.071 Uiso 1 1 calc R
H74C H 0.7126 0.7233 0.3939 0.071 Uiso 1 1 calc R
C75 C 0.5237(5) 0.8795(4) 0.3768(3) 0.0392(14) Uani 1 1 d .
C76 C 0.4623(6) 0.9466(4) 0.4097(3) 0.0514(16) Uani 1 1 d .
H76A H 0.4920 1.0033 0.3974 0.077 Uiso 1 1 calc R
H76B H 0.4773 0.9418 0.4553 0.077 Uiso 1 1 calc R
H76C H 0.3778 0.9380 0.3975 0.077 Uiso 1 1 calc R
C77 C 0.5021(6) 0.8907(4) 0.3057(3) 0.060(2) Uani 1 1 d .
H77A H 0.5341 0.9477 0.2951 0.090 Uiso 1 1 calc R
H77B H 0.4177 0.8842 0.2930 0.090 Uiso 1 1 calc R
H77C H 0.5407 0.8475 0.2834 0.090 Uiso 1 1 calc R
C78 C 0.6537(5) 0.8941(4) 0.3942(3) 0.0561(18) Uani 1 1 d .
H78A H 0.6820 0.9506 0.3809 0.084 Uiso 1 1 calc R
H78B H 0.6935 0.8505 0.3730 0.084 Uiso 1 1 calc R
H78C H 0.6704 0.8905 0.4398 0.084 Uiso 1 1 calc R
C79 C 0.2194(5) 0.6513(3) 0.2757(2) 0.0328(12) Uani 1 1 d .
H79A H 0.2714 0.6051 0.2847 0.039 Uiso 1 1 calc R
H79B H 0.1376 0.6260 0.2670 0.039 Uiso 1 1 calc R
C80 C 0.2565(5) 0.7024(4) 0.2214(2) 0.0380(14) Uani 1 1 d .
C81 C 0.2494(5) 0.7858(4) 0.2221(3) 0.0400(14) Uani 1 1 d .
C82 C 0.2035(5) 0.8298(4) 0.2763(3) 0.0448(15) Uani 1 1 d .
H82A H 0.1189 0.8369 0.2677 0.054 Uiso 1 1 calc R
H82B H 0.2463 0.8864 0.2858 0.054 Uiso 1 1 calc R
C83 C 0.2967(6) 0.6510(5) 0.1688(3) 0.0577(19) Uani 1 1 d .
H83A H 0.3186 0.6890 0.1353 0.086 Uiso 1 1 calc R
H83B H 0.2331 0.6091 0.1520 0.086 Uiso 1 1 calc R
H83C H 0.3646 0.6214 0.1846 0.086 Uiso 1 1 calc R
C84 C 0.2763(6) 0.8430(5) 0.1683(3) 0.063(2) Uani 1 1 d .
H84A H 0.3056 0.8095 0.1348 0.095 Uiso 1 1 calc R
H84B H 0.3359 0.8887 0.1835 0.095 Uiso 1 1 calc R
H84C H 0.2048 0.8679 0.1518 0.095 Uiso 1 1 calc R

loop_
_atom_site_aniso_label
_atom_site_aniso_U_11
_atom_site_aniso_U_22
_atom_site_aniso_U_33
_atom_site_aniso_U_23
_atom_site_aniso_U_13
_atom_site_aniso_U_12
Sn1 0.02766(19) 0.02317(19) 0.02123(18) -0.00208(14) 0.00376(14) 0.00153(14)
Ge1 0.0282(3) 0.0272(3) 0.0308(3) -0.0020(2) 0.0045(2) 0.0027(2)
C1 0.026(3) 0.029(3) 0.020(2) 0.000(2) -0.002(2) 0.002(2)
C2 0.044(3) 0.025(3) 0.021(3) -0.005(2) 0.005(2) 0.000(2)
C3 0.066(4) 0.028(3) 0.036(3) -0.009(3) 0.021(3) 0.003(3)
C4 0.080(5) 0.038(4) 0.048(4) -0.007(3) 0.042(4) -0.007(3)
C5 0.070(4) 0.030(3) 0.045(4) -0.004(3) 0.032(3) -0.006(3)
C6 0.041(3) 0.030(3) 0.025(3) -0.002(2) 0.008(2) -0.001(2)
C7 0.041(3) 0.022(3) 0.022(3) -0.006(2) 0.012(2) 0.004(2)
C8 0.037(3) 0.023(3) 0.036(3) -0.006(2) 0.005(2) 0.003(2)
C9 0.037(3) 0.029(3) 0.031(3) -0.004(2) 0.002(2) -0.001(2)
C10 0.047(3) 0.024(3) 0.029(3) -0.001(2) 0.010(2) 0.001(2)
C11 0.048(4) 0.026(3) 0.028(3) 0.001(2) 0.006(2) 0.015(3)
C12 0.038(3) 0.031(3) 0.028(3) -0.009(2) 0.007(2) 0.004(2)
C13 0.049(4) 0.034(3) 0.046(4) 0.000(3) -0.009(3) 0.004(3)
C14 0.062(4) 0.031(3) 0.050(4) 0.002(3) 0.011(3) -0.004(3)
C15 0.042(3) 0.044(4) 0.039(3) -0.005(3) 0.003(3) 0.003(3)
C16 0.031(3) 0.026(3) 0.021(2) -0.002(2) 0.011(2) -0.003(2)
C17 0.028(3) 0.033(3) 0.026(3) 0.000(2) 0.006(2) -0.006(2)
C18 0.032(3) 0.035(3) 0.031(3) 0.011(2) 0.009(2) 0.005(2)
C19 0.039(3) 0.027(3) 0.031(3) 0.002(2) 0.009(2) 0.002(2)
C20 0.037(3) 0.029(3) 0.027(3) -0.006(2) 0.008(2) -0.007(2)
C21 0.032(3) 0.027(3) 0.026(3) 0.001(2) 0.010(2) 0.001(2)
C22 0.047(4) 0.047(4) 0.028(3) -0.001(3) 0.002(3) -0.002(3)
C23 0.074(5) 0.032(3) 0.043(4) -0.002(3) 0.014(3) 0.009(3)
C24 0.043(3) 0.039(3) 0.034(3) 0.001(3) 0.007(3) 0.010(3)
C25 0.040(3) 0.037(3) 0.031(3) 0.006(3) -0.001(2) 0.009(3)
C26 0.059(4) 0.039(4) 0.053(4) 0.012(3) 0.012(3) 0.013(3)
C27 0.042(3) 0.047(4) 0.035(3) 0.002(3) 0.001(3) 0.005(3)
C28 0.036(3) 0.068(5) 0.049(4) 0.009(3) 0.001(3) 0.016(3)
C29 0.031(3) 0.034(3) 0.041(3) 0.000(3) 0.004(2) -0.004(2)
C30 0.058(4) 0.035(4) 0.060(4) 0.001(3) 0.012(3) -0.004(3)
C31 0.042(4) 0.058(4) 0.050(4) 0.023(3) 0.003(3) -0.003(3)
C32 0.031(3) 0.058(4) 0.062(4) 0.014(4) 0.011(3) -0.003(3)
C33 0.034(3) 0.035(3) 0.039(3) -0.012(3) 0.003(2) 0.009(2)
C34 0.045(4) 0.053(4) 0.040(3) -0.017(3) 0.004(3) 0.015(3)
C35 0.042(4) 0.036(3) 0.069(4) -0.020(3) 0.002(3) 0.006(3)
C36 0.046(4) 0.045(4) 0.055(4) -0.010(3) 0.011(3) 0.017(3)
C37 0.039(3) 0.027(3) 0.026(3) 0.001(2) 0.007(2) 0.005(2)
C38 0.031(3) 0.039(3) 0.025(3) 0.005(2) 0.003(2) 0.009(2)
C39 0.029(3) 0.040(3) 0.021(3) -0.004(2) 0.000(2) 0.007(2)
C40 0.036(3) 0.031(3) 0.024(3) -0.003(2) 0.004(2) 0.002(2)
C41 0.052(4) 0.046(4) 0.026(3) 0.008(3) 0.008(3) 0.008(3)
C42 0.049(4) 0.058(4) 0.023(3) -0.009(3) 0.001(2) -0.002(3)
Sn2 0.02749(19) 0.0257(2) 0.02252(18) -0.00032(15) 0.00560(14) 0.00142(14)
Ge2 0.0263(3) 0.0262(3) 0.0311(3) -0.0064(2) 0.0056(2) -0.0016(2)
C43 0.023(3) 0.023(3) 0.024(3) 0.002(2) 0.002(2) 0.002(2)
C44 0.025(3) 0.025(3) 0.028(3) -0.004(2) 0.000(2) -0.001(2)
C45 0.036(3) 0.030(3) 0.019(2) 0.003(2) 0.004(2) -0.003(2)
C46 0.026(3) 0.042(3) 0.027(3) -0.003(2) 0.007(2) 0.003(2)
C47 0.031(3) 0.031(3) 0.026(3) -0.006(2) 0.005(2) 0.007(2)
C48 0.031(3) 0.032(3) 0.016(2) -0.003(2) -0.004(2) 0.000(2)
C49 0.031(3) 0.023(3) 0.023(3) 0.002(2) 0.010(2) -0.003(2)
C50 0.031(3) 0.022(3) 0.025(3) 0.000(2) 0.007(2) -0.006(2)
C51 0.031(3) 0.028(3) 0.034(3) 0.009(2) 0.007(2) 0.002(2)
C52 0.038(3) 0.021(3) 0.036(3) 0.004(2) 0.011(2) -0.002(2)
C53 0.040(3) 0.027(3) 0.028(3) -0.005(2) 0.007(2) -0.006(2)
C54 0.034(3) 0.027(3) 0.025(3) 0.003(2) 0.007(2) -0.004(2)
C55 0.036(3) 0.036(3) 0.028(3) 0.006(2) 0.005(2) -0.001(2)
C56 0.058(4) 0.027(3) 0.041(3) 0.000(3) 0.016(3) 0.011(3)
C57 0.037(3) 0.041(3) 0.030(3) -0.004(3) 0.002(2) 0.000(3)
C58 0.026(3) 0.021(3) 0.027(3) -0.002(2) 0.006(2) 0.003(2)
C59 0.030(3) 0.032(3) 0.029(3) -0.001(2) 0.003(2) 0.009(2)
C60 0.035(3) 0.020(3) 0.043(3) -0.006(2) 0.003(2) -0.001(2)
C61 0.035(3) 0.026(3) 0.039(3) 0.003(2) 0.004(2) 0.008(2)
C62 0.035(3) 0.041(3) 0.027(3) 0.006(2) 0.002(2) 0.009(3)
C63 0.028(3) 0.030(3) 0.033(3) 0.001(2) 0.005(2) 0.005(2)
C64 0.040(3) 0.034(3) 0.041(3) -0.001(3) -0.007(3) 0.002(3)
C65 0.063(4) 0.030(3) 0.051(4) 0.011(3) 0.005(3) 0.003(3)
C66 0.039(3) 0.040(3) 0.030(3) 0.001(3) 0.002(2) -0.001(3)
C67 0.027(3) 0.039(3) 0.036(3) -0.003(3) 0.005(2) -0.002(2)
C68 0.040(4) 0.057(4) 0.051(4) 0.014(3) 0.005(3) 0.005(3)
C69 0.037(3) 0.063(4) 0.031(3) -0.013(3) 0.002(2) 0.006(3)
C70 0.037(3) 0.056(4) 0.040(3) -0.008(3) -0.005(3) 0.002(3)
C71 0.031(3) 0.038(3) 0.046(3) -0.009(3) 0.001(3) 0.009(2)
C72 0.046(4) 0.061(4) 0.052(4) -0.024(3) 0.012(3) 0.014(3)
C73 0.044(4) 0.028(3) 0.090(5) -0.019(3) -0.008(3) 0.010(3)
C74 0.031(3) 0.058(4) 0.055(4) -0.006(3) 0.008(3) 0.009(3)
C75 0.041(3) 0.032(3) 0.043(3) -0.004(3) 0.006(3) -0.009(3)
C76 0.066(4) 0.032(3) 0.056(4) -0.003(3) 0.008(3) 0.004(3)
C77 0.078(5) 0.060(5) 0.038(4) 0.005(3) 0.010(3) -0.027(4)
C78 0.052(4) 0.046(4) 0.067(4) -0.003(3) 0.007(3) -0.024(3)
C79 0.035(3) 0.038(3) 0.025(3) -0.003(2) 0.003(2) 0.001(2)
C80 0.029(3) 0.060(4) 0.025(3) -0.003(3) 0.002(2) 0.000(3)
C81 0.032(3) 0.063(4) 0.027(3) 0.009(3) 0.007(2) 0.007(3)
C82 0.045(4) 0.053(4) 0.041(3) 0.015(3) 0.013(3) 0.016(3)
C83 0.060(4) 0.078(5) 0.032(3) -0.017(3) 0.011(3) -0.015(4)
C84 0.074(5) 0.083(6) 0.037(4) 0.030(4) 0.016(3) 0.014(4)

loop_
_atom_type_symbol
_atom_type_description
_atom_type_scat_dispersion_real
_atom_type_scat_dispersion_imag
_atom_type_scat_source
C C 0.0033 0.0016 'International Tables Vol C Tables 4.2.6.8 and 6.1.1.4'
H H 0.0000 0.0000 'International Tables Vol C Tables 4.2.6.8 and 6.1.1.4'
Ge Ge 0.1547 1.8001 'International Tables Vol C Tables 4.2.6.8 and 6.1.1.4'
Sn Sn -0.6537 1.4246 'International Tables Vol C Tables 4.2.6.8 and 6.1.1.4'

loop_
_geom_angle_atom_site_label_1
_geom_angle_atom_site_label_2
_geom_angle_atom_site_label_3
_geom_angle
C37 Sn1 C40 80.89(19)
C37 Sn1 C1 109.23(18)
C40 Sn1 C1 111.19(18)
C37 Sn1 Ge1 111.09(14)
C40 Sn1 Ge1 109.79(14)
C1 Sn1 Ge1 125.69(12)
C25 Ge1 C29 110.2(2)
C25 Ge1 C33 110.2(2)
C29 Ge1 C33 111.7(2)
C25 Ge1 Sn1 112.11(16)
C29 Ge1 Sn1 106.48(16)
C33 Ge1 Sn1 106.05(15)
C6 C1 C2 118.7(5)
C6 C1 Sn1 120.3(4)
C2 C1 Sn1 120.7(4)
C3 C2 C1 119.1(5)
C3 C2 C7 116.4(5)
C1 C2 C7 124.5(4)
C4 C3 C2 121.4(5)
C5 C4 C3 119.4(5)
C4 C5 C6 120.9(5)
C5 C6 C1 120.4(5)
C5 C6 C16 116.1(5)
C1 C6 C16 123.4(4)
C8 C7 C12 119.2(5)
C8 C7 C2 121.6(5)
C12 C7 C2 118.9(5)
C9 C8 C7 119.4(5)
C9 C8 C13 119.9(5)
C7 C8 C13 120.6(5)
C10 C9 C8 122.5(5)
C9 C10 C11 117.3(5)
C9 C10 C14 121.1(5)
C11 C10 C14 121.5(5)
C10 C11 C12 122.6(5)
C11 C12 C7 118.4(5)
C11 C12 C15 120.0(5)
C7 C12 C15 121.6(5)
C17 C16 C21 119.5(5)
C17 C16 C6 120.8(5)
C21 C16 C6 119.4(5)
C16 C17 C18 119.8(5)
C16 C17 C22 121.2(5)
C18 C17 C22 118.7(5)
C19 C18 C17 121.3(5)
C18 C19 C20 118.5(5)
C18 C19 C23 120.4(5)
C20 C19 C23 121.0(5)
C19 C20 C21 121.6(5)
C20 C21 C16 118.7(5)
C20 C21 C24 120.0(5)
C16 C21 C24 120.8(5)
C26 C25 C28 108.1(5)
C26 C25 C27 106.6(5)
C28 C25 C27 107.7(5)
C26 C25 Ge1 110.4(4)
C28 C25 Ge1 113.8(4)
C27 C25 Ge1 110.0(4)
C30 C29 C31 108.0(5)
C30 C29 C32 109.1(5)
C31 C29 C32 106.8(5)
C30 C29 Ge1 108.6(4)
C31 C29 Ge1 111.8(4)
C32 C29 Ge1 112.5(4)
C34 C33 C35 108.6(5)
C34 C33 C36 107.7(5)
C35 C33 C36 108.7(5)
C34 C33 Ge1 109.8(4)
C35 C33 Ge1 110.3(4)
C36 C33 Ge1 111.7(4)
C38 C37 Sn1 103.8(3)
C39 C38 C37 119.9(5)
C39 C38 C41 123.7(5)
C37 C38 C41 116.3(5)
C38 C39 C42 125.3(5)
C38 C39 C40 119.6(5)
C42 C39 C40 115.0(5)
C39 C40 Sn1 103.4(3)
C79 Sn2 C82 81.4(2)
C79 Sn2 C43 114.79(19)
C82 Sn2 C43 112.32(19)
C79 Sn2 Ge2 108.74(14)
C82 Sn2 Ge2 111.15(17)
C43 Sn2 Ge2 121.47(12)
C67 Ge2 C75 109.9(2)
C67 Ge2 C71 110.0(2)
C75 Ge2 C71 111.4(2)
C67 Ge2 Sn2 111.76(15)
C75 Ge2 Sn2 105.95(17)
C71 Ge2 Sn2 107.79(16)
C44 C43 C48 116.7(4)
C44 C43 Sn2 121.8(3)
C48 C43 Sn2 121.3(3)
C45 C44 C43 121.3(5)
C45 C44 C49 118.4(4)
C43 C44 C49 120.1(4)
C46 C45 C44 121.2(5)
C47 C46 C45 119.4(5)
C46 C47 C48 121.0(5)
C47 C48 C43 120.2(5)
C47 C48 C58 116.3(4)
C43 C48 C58 123.4(4)
C54 C49 C50 119.0(5)
C54 C49 C44 119.2(5)
C50 C49 C44 121.6(4)
C51 C50 C49 118.9(5)
C51 C50 C55 120.0(5)
C49 C50 C55 120.8(5)
C50 C51 C52 122.0(5)
C53 C52 C51 117.9(5)
C53 C52 C56 121.1(5)
C51 C52 C56 121.0(5)
C52 C53 C54 122.1(5)
C53 C54 C49 119.1(5)
C53 C54 C57 119.8(5)
C49 C54 C57 121.0(5)
C59 C58 C63 119.4(5)
C59 C58 C48 120.7(4)
C63 C58 C48 119.7(4)
C60 C59 C58 118.8(5)
C60 C59 C64 118.9(5)
C58 C59 C64 122.1(5)
C59 C60 C61 122.2(5)
C62 C61 C60 117.6(5)
C62 C61 C65 121.9(5)
C60 C61 C65 120.6(5)
C61 C62 C63 123.0(5)
C62 C63 C58 118.7(5)
C62 C63 C66 120.7(5)
C58 C63 C66 120.6(5)
C68 C67 C70 106.9(5)
C68 C67 C69 107.6(5)
C70 C67 C69 107.4(5)
C68 C67 Ge2 110.7(4)
C70 C67 Ge2 114.1(4)
C69 C67 Ge2 109.8(4)
C72 C71 C74 109.4(5)
C72 C71 C73 108.8(5)
C74 C71 C73 107.6(5)
C72 C71 Ge2 110.1(4)
C74 C71 Ge2 110.5(4)
C73 C71 Ge2 110.5(4)
C78 C75 C76 109.4(5)
C78 C75 C77 107.3(5)
C76 C75 C77 108.1(5)
C78 C75 Ge2 111.4(4)
C76 C75 Ge2 108.7(4)
C77 C75 Ge2 111.9(4)
C80 C79 Sn2 103.8(4)
C81 C80 C79 119.9(5)
C81 C80 C83 125.3(5)
C79 C80 C83 114.8(5)
C80 C81 C82 120.6(5)
C80 C81 C84 124.7(6)
C82 C81 C84 114.6(5)
C81 C82 Sn2 103.3(4)

loop_
_geom_bond_atom_site_label_1
_geom_bond_atom_site_label_2
_geom_bond_distance
Sn1 C37 2.157(5)
Sn1 C40 2.171(5)
Sn1 C1 2.218(5)
Sn1 Ge1 2.7069(7)
Ge1 C25 2.015(5)
Ge1 C29 2.020(5)
Ge1 C33 2.016(5)
C1 C6 1.391(7)
C1 C2 1.404(7)
C2 C3 1.387(7)
C2 C7 1.480(7)
C3 C4 1.371(8)
C4 C5 1.366(8)
C5 C6 1.379(7)
C6 C16 1.500(7)
C7 C8 1.392(7)
C7 C12 1.402(7)
C8 C9 1.377(7)
C8 C13 1.495(7)
C9 C10 1.369(7)
C10 C11 1.379(7)
C10 C14 1.503(7)
C11 C12 1.387(7)
C12 C15 1.492(7)
C16 C17 1.370(7)
C16 C21 1.403(7)
C17 C18 1.388(7)
C17 C22 1.513(7)
C18 C19 1.372(7)
C19 C20 1.371(7)
C19 C23 1.502(7)
C20 C21 1.390(7)
C21 C24 1.492(7)
C25 C26 1.523(8)
C25 C28 1.526(8)
C25 C27 1.538(8)
C29 C30 1.508(8)
C29 C31 1.518(8)
C29 C32 1.535(8)
C33 C34 1.526(8)
C33 C35 1.527(8)
C33 C36 1.529(7)
C37 C38 1.489(7)
C38 C39 1.324(7)
C38 C41 1.513(7)
C39 C42 1.499(7)
C39 C40 1.499(7)
Sn2 C79 2.168(5)
Sn2 C82 2.175(5)
Sn2 C43 2.199(5)
Sn2 Ge2 2.6956(7)
Ge2 C67 2.011(5)
Ge2 C75 2.016(5)
Ge2 C71 2.026(5)
C43 C44 1.404(6)
C43 C48 1.418(7)
C44 C45 1.374(7)
C44 C49 1.506(7)
C45 C46 1.366(7)
C46 C47 1.368(7)
C47 C48 1.393(7)
C48 C58 1.477(7)
C49 C54 1.397(7)
C49 C50 1.400(7)
C50 C51 1.373(7)
C50 C55 1.503(7)
C51 C52 1.384(7)
C52 C53 1.369(7)
C52 C56 1.496(7)
C53 C54 1.378(7)
C54 C57 1.500(7)
C58 C59 1.397(7)
C58 C63 1.410(7)
C59 C60 1.385(7)
C59 C64 1.503(7)
C60 C61 1.386(7)
C61 C62 1.370(7)
C61 C65 1.497(7)
C62 C63 1.375(7)
C63 C66 1.486(7)
C67 C68 1.507(8)
C67 C70 1.520(7)
C67 C69 1.522(7)
C71 C72 1.503(8)
C71 C74 1.525(8)
C71 C73 1.531(8)
C75 C78 1.505(8)
C75 C76 1.513(8)
C75 C77 1.533(8)
C79 C80 1.499(7)
C80 C81 1.323(8)
C80 C83 1.499(8)
C81 C82 1.496(8)
C81 C84 1.514(8)

loop_
_geom_torsion_atom_site_label_1
_geom_torsion_atom_site_label_2
_geom_torsion_atom_site_label_3
_geom_torsion_atom_site_label_4
_geom_torsion
Ge1 Sn1 C1 C2 -104.8(4)
C25 Ge1 Sn1 C1 -3.9(2)
C1 Ge1 C37 C40 73.19(16)
Ge2 Sn2 C43 C44 -79.6(4)
C67 Ge2 Sn2 C43 4.4(2)
C43 Ge2 C79 C82 71.63(17)
